data_2223363
loop_
_publ_author_name
'Wang, Chongchen'

_publ_section_title
;
 1,10-Phenanthrolinium 2'-carboxybiphenyl-2-carboxylate
;
_journal_coeditor_code EZ2179
_journal_issue 10
_journal_name_full 'Acta Crystallographica Section E'
_journal_page_first o2478
_journal_paper_doi 10.1107/S1600536809036551
_journal_volume 65
_journal_year 2009
_chemical_formula_iupac 'C12 H9 N2 +, C14 H9 O4 -'
_chemical_formula_moiety 'C12 H9 N2 +, C14 H9 O4 -'
_chemical_formula_sum 'C26 H18 N2 O4'
_chemical_formula_weight 422.42
_chemical_name_common '1,10-phenanthrolinium 2,2'-biphenyldicarboxylate'
_chemical_name_systematic
;
1,10-Phenanthrolinium 2'-carboxybiphenyl-2-carboxylate
;
_space_group_IT_number 14
_symmetry_cell_setting monoclinic
_symmetry_space_group_name_Hall '-P 2ybc'
_symmetry_space_group_name_H-M 'P 1 21/c 1'
_atom_sites_solution_hydrogens geom
_atom_sites_solution_primary direct
_atom_sites_solution_secondary difmap
_audit_creation_method SHELXL-97
_cell_angle_alpha 90.00
_cell_angle_beta 91.0610(10)
_cell_angle_gamma 90.00
_cell_formula_units_Z 4
_cell_length_a 12.1661(13)
_cell_length_b 7.3890(10)
_cell_length_c 22.160(2)
_cell_measurement_reflns_used 1541
_cell_measurement_temperature 298(2)
_cell_measurement_theta_max 21.407
_cell_measurement_theta_min 2.51
_cell_volume 1991.7(4)
_computing_cell_refinement 'SAINT (Bruker, 2007)'
_computing_data_collection 'SMART (Bruker, 2007)'
_computing_data_reduction 'SAINT (Bruker, 2007)'
_computing_molecular_graphics 'SHELXTL (Sheldrick, 2008)'
_computing_publication_material 'SHELXTL (Sheldrick, 2008)'
_computing_structure_refinement 'SHELXL-97 (Sheldrick, 2008)'
_computing_structure_solution 'SHELXS-97 (Sheldrick, 2008)'
_diffrn_ambient_temperature 298(2)
_diffrn_measured_fraction_theta_full 0.991
_diffrn_measured_fraction_theta_max 0.991
_diffrn_measurement_device_type 'Bruker SMART CCD area detector'
_diffrn_measurement_method 'phi and omega scans'
_diffrn_radiation_monochromator graphite
_diffrn_radiation_source 'fine-focus sealed tube'
_diffrn_radiation_type MoK\a
_diffrn_radiation_wavelength 0.71073
_diffrn_reflns_av_R_equivalents 0.1016
_diffrn_reflns_av_sigmaI/netI 0.1513
_diffrn_reflns_limit_h_max 14
_diffrn_reflns_limit_h_min -14
_diffrn_reflns_limit_k_max 7
_diffrn_reflns_limit_k_min -8
_diffrn_reflns_limit_l_max 26
_diffrn_reflns_limit_l_min -22
_diffrn_reflns_number 9415
_diffrn_reflns_theta_full 25.02
_diffrn_reflns_theta_max 25.02
_diffrn_reflns_theta_min 1.67
_exptl_absorpt_coefficient_mu 0.096
_exptl_absorpt_correction_T_max 0.9652
_exptl_absorpt_correction_T_min 0.9552
_exptl_absorpt_correction_type multi-scan
_exptl_absorpt_process_details '(SADABS; Bruker, 2007)'
_exptl_crystal_colour brown
_exptl_crystal_density_diffrn 1.409
_exptl_crystal_density_method 'not measured'
_exptl_crystal_description block
_exptl_crystal_F_000 880
_exptl_crystal_size_max 0.48
_exptl_crystal_size_mid 0.45
_exptl_crystal_size_min 0.37
_refine_diff_density_max 0.298
_refine_diff_density_min -0.287
_refine_ls_extinction_method none
_refine_ls_goodness_of_fit_ref 1.014
_refine_ls_hydrogen_treatment constr
_refine_ls_matrix_type full
_refine_ls_number_parameters 289
_refine_ls_number_reflns 3479
_refine_ls_number_restraints 0
_refine_ls_restrained_S_all 1.014
_refine_ls_R_factor_all 0.1480
_refine_ls_R_factor_gt 0.0763
_refine_ls_shift/su_max 0.000
_refine_ls_shift/su_mean 0.000
_refine_ls_structure_factor_coef Fsqd
_refine_ls_weighting_details 'calc w=1/[\s^2^(Fo^2^)+(0.0849P)^2^+0.7223P] where P=(Fo^2^+2Fc^2^)/3'
_refine_ls_weighting_scheme calc
_refine_ls_wR_factor_gt 0.1776
_refine_ls_wR_factor_ref 0.2425
_reflns_number_gt 1771
_reflns_number_total 3479
_reflns_threshold_expression >2sigma(I)
_cod_data_source_file ez2179.cif
_cod_data_source_block I
_cod_depositor_comments
;
The following automatic conversions were performed:
'_symmetry_cell_setting' value 'Monoclinic' changed to 'monoclinic'
according to '/home/saulius/struct/CIF-dictionaries/cif_core.dic'
dictionary named 'cif_core.dic' version 2.4.1 from 2010-06-29.

Automatic conversion script
Id: cif_fix_enum 1527 2010-12-29 10:47:43Z saulius 

The following automatic conversions were performed:

'_symmetry_cell_setting' value 'Monoclinic' changed to 'monoclinic'
according to /home/saulius/struct/CIF-dictionaries/cif_core.dic
dictionary named 'cif_core.dic' version 2.4.1 from 2010-06-29.

Automatic conversion script
Id: cif_fix_values 1715 2011-07-08 13:25:40Z adriana 
;
_cod_original_cell_volume 1991.8(4)
_cod_original_sg_symbol_H-M 'P 21/c'
_cod_database_code 2223363
_cod_database_fobs_code 2223363

loop_
_symmetry_equiv_pos_as_xyz
'x, y, z'
'-x, y+1/2, -z+1/2'
'-x, -y, -z'
'x, -y-1/2, z-1/2'

loop_
_atom_site_type_symbol
_atom_site_label
_atom_site_fract_x
_atom_site_fract_y
_atom_site_fract_z
_atom_site_U_iso_or_equiv
_atom_site_adp_type
_atom_site_calc_flag
_atom_site_refinement_flags
_atom_site_occupancy
_atom_site_disorder_assembly
_atom_site_disorder_group
N N1 0.4893(3) 0.7686(4) 0.46216(17) 0.0382(9) Uani d . 1 . .
H H1 0.5462 0.8170 0.4464 0.046 Uiso calc R 1 . .
N N2 0.6719(3) 0.8548(5) 0.52863(18) 0.0486(11) Uani d . 1 . .
O O1 0.3597(2) 0.4014(4) 0.10974(14) 0.0472(8) Uani d . 1 . .
O O2 0.4735(2) 0.3641(5) 0.18797(16) 0.0674(11) Uani d . 1 . .
O O3 0.1925(2) 0.5887(4) 0.07606(14) 0.0491(9) Uani d . 1 . .
H H3 0.2419 0.5210 0.0878 0.074 Uiso calc R 1 . .
O O4 0.0140(3) 0.5855(4) 0.06817(18) 0.0685(11) Uani d . 1 . .
C C1 0.3850(3) 0.4087(6) 0.1657(2) 0.0411(11) Uani d . 1 . .
C C2 0.3001(3) 0.4868(5) 0.20651(19) 0.0349(10) Uani d . 1 . .
C C3 0.3300(3) 0.6209(6) 0.2472(2) 0.0447(12) Uani d . 1 . .
H H3A 0.4031 0.6573 0.2498 0.054 Uiso calc R 1 . .
C C4 0.2558(4) 0.7001(6) 0.2831(2) 0.0493(12) Uani d . 1 . .
H H4 0.2780 0.7916 0.3095 0.059 Uiso calc R 1 . .
C C5 0.1464(4) 0.6457(6) 0.2811(2) 0.0505(13) Uani d . 1 . .
H H5 0.0950 0.7002 0.3057 0.061 Uiso calc R 1 . .
C C6 0.1159(3) 0.5112(6) 0.2422(2) 0.0438(11) Uani d . 1 . .
H H6 0.0433 0.4714 0.2417 0.053 Uiso calc R 1 . .
C C7 0.1900(3) 0.4322(5) 0.20367(19) 0.0344(10) Uani d . 1 . .
C C8 0.1484(3) 0.2851(5) 0.1628(2) 0.0347(10) Uani d . 1 . .
C C9 0.1496(3) 0.1076(6) 0.1828(2) 0.0442(12) Uani d . 1 . .
H H9 0.1820 0.0787 0.2199 0.053 Uiso calc R 1 . .
C C10 0.1030(4) -0.0250(6) 0.1479(2) 0.0505(13) Uani d . 1 . .
H H10 0.1074 -0.1447 0.1607 0.061 Uiso calc R 1 . .
C C11 0.0497(4) 0.0149(6) 0.0943(2) 0.0548(13) Uani d . 1 . .
H H11 0.0156 -0.0762 0.0718 0.066 Uiso calc R 1 . .
C C12 0.0474(3) 0.1894(6) 0.0745(2) 0.0466(12) Uani d . 1 . .
H H12 0.0116 0.2177 0.0383 0.056 Uiso calc R 1 . .
C C13 0.0983(3) 0.3256(5) 0.1082(2) 0.0358(10) Uani d . 1 . .
C C14 0.0970(3) 0.5087(6) 0.0828(2) 0.0413(11) Uani d . 1 . .
C C15 0.4040(3) 0.7289(6) 0.4267(2) 0.0461(12) Uani d . 1 . .
H H15 0.4063 0.7534 0.3856 0.055 Uiso calc R 1 . .
C C16 0.3115(3) 0.6510(6) 0.4508(3) 0.0526(14) Uani d . 1 . .
H H16 0.2507 0.6248 0.4263 0.063 Uiso calc R 1 . .
C C17 0.3104(4) 0.6130(6) 0.5107(3) 0.0517(13) Uani d . 1 . .
H H17 0.2485 0.5592 0.5270 0.062 Uiso calc R 1 . .
C C18 0.4003(3) 0.6533(5) 0.5482(2) 0.0417(11) Uani d . 1 . .
C C19 0.4904(3) 0.7367(5) 0.5213(2) 0.0371(11) Uani d . 1 . .
C C20 0.5865(3) 0.7782(6) 0.5575(2) 0.0421(11) Uani d . 1 . .
C C21 0.5874(4) 0.7370(6) 0.6186(2) 0.0503(13) Uani d . 1 . .
C C22 0.6842(5) 0.7747(7) 0.6519(2) 0.0632(15) Uani d . 1 . .
H H22 0.6893 0.7497 0.6930 0.076 Uiso calc R 1 . .
C C23 0.7701(4) 0.8488(7) 0.6223(3) 0.0667(16) Uani d . 1 . .
H H23 0.8354 0.8736 0.6431 0.080 Uiso calc R 1 . .
C C24 0.7609(4) 0.8868(7) 0.5623(2) 0.0568(14) Uani d . 1 . .
H H24 0.8211 0.9386 0.5436 0.068 Uiso calc R 1 . .
C C25 0.4055(4) 0.6151(7) 0.6106(3) 0.0570(14) Uani d . 1 . .
H H25 0.3450 0.5622 0.6287 0.068 Uiso calc R 1 . .
C C26 0.4940(4) 0.6525(7) 0.6443(3) 0.0590(14) Uani d . 1 . .
H H26 0.4951 0.6231 0.6851 0.071 Uiso calc R 1 . .

loop_
_atom_site_aniso_label
_atom_site_aniso_U_11
_atom_site_aniso_U_22
_atom_site_aniso_U_33
_atom_site_aniso_U_12
_atom_site_aniso_U_13
_atom_site_aniso_U_23
N1 0.0245(18) 0.044(2) 0.046(3) -0.0031(15) 0.0015(16) 0.0019(18)
N2 0.033(2) 0.061(3) 0.052(3) -0.0009(18) -0.0029(18) 0.0035(19)
O1 0.0283(16) 0.074(2) 0.039(2) 0.0077(14) 0.0005(14) -0.0034(17)
O2 0.0330(18) 0.106(3) 0.063(3) 0.0231(18) -0.0067(16) 0.001(2)
O3 0.0361(17) 0.0474(18) 0.064(2) 0.0008(14) -0.0022(15) 0.0129(16)
O4 0.0416(19) 0.052(2) 0.111(3) 0.0062(16) -0.0257(19) 0.004(2)
C1 0.026(2) 0.047(3) 0.050(3) 0.0011(19) 0.005(2) 0.001(2)
C2 0.029(2) 0.037(2) 0.038(3) 0.0025(18) -0.0028(18) 0.001(2)
C3 0.031(2) 0.053(3) 0.050(3) -0.005(2) -0.009(2) 0.003(2)
C4 0.056(3) 0.047(3) 0.045(3) 0.007(2) -0.009(2) -0.008(2)
C5 0.041(3) 0.059(3) 0.051(3) 0.007(2) 0.001(2) -0.012(2)
C6 0.032(2) 0.052(3) 0.047(3) 0.004(2) 0.003(2) -0.002(2)
C7 0.027(2) 0.038(2) 0.038(3) 0.0013(18) -0.0018(18) 0.0033(19)
C8 0.024(2) 0.034(2) 0.046(3) 0.0014(17) 0.0036(19) -0.004(2)
C9 0.038(2) 0.042(3) 0.053(3) 0.001(2) 0.003(2) 0.001(2)
C10 0.055(3) 0.034(3) 0.063(4) 0.000(2) 0.012(3) 0.001(2)
C11 0.055(3) 0.044(3) 0.065(4) -0.010(2) 0.002(3) -0.014(3)
C12 0.038(3) 0.043(3) 0.059(4) -0.004(2) -0.002(2) -0.011(2)
C13 0.026(2) 0.037(2) 0.044(3) 0.0005(18) -0.0017(19) -0.001(2)
C14 0.033(3) 0.042(3) 0.049(3) 0.002(2) -0.009(2) -0.007(2)
C15 0.033(2) 0.051(3) 0.055(3) 0.001(2) -0.005(2) 0.000(2)
C16 0.026(2) 0.059(3) 0.073(4) -0.007(2) 0.000(2) -0.011(3)
C17 0.038(3) 0.046(3) 0.072(4) -0.005(2) 0.016(3) -0.008(3)
C18 0.038(3) 0.035(2) 0.053(3) 0.0052(19) 0.013(2) -0.001(2)
C19 0.032(2) 0.035(2) 0.044(3) 0.0055(18) 0.005(2) 0.001(2)
C20 0.039(3) 0.038(2) 0.049(3) 0.011(2) 0.004(2) -0.002(2)
C21 0.061(3) 0.045(3) 0.045(3) 0.010(2) 0.000(2) 0.000(2)
C22 0.073(4) 0.072(4) 0.045(4) 0.010(3) -0.009(3) 0.002(3)
C23 0.055(3) 0.083(4) 0.062(4) 0.000(3) -0.012(3) -0.001(3)
C24 0.038(3) 0.073(4) 0.059(4) -0.002(2) -0.009(2) 0.002(3)
C25 0.055(3) 0.056(3) 0.061(4) 0.007(3) 0.021(3) 0.009(3)
C26 0.068(4) 0.060(3) 0.050(4) 0.015(3) 0.016(3) 0.012(3)

loop_
_atom_type_symbol
_atom_type_description
_atom_type_scat_dispersion_real
_atom_type_scat_dispersion_imag
_atom_type_scat_source
C C 0.0033 0.0016 'International Tables Vol C Tables 4.2.6.8 and 6.1.1.4'
H H 0.0000 0.0000 'International Tables Vol C Tables 4.2.6.8 and 6.1.1.4'
O O 0.0106 0.0060 'International Tables Vol C Tables 4.2.6.8 and 6.1.1.4'
N N 0.0061 0.0033 'International Tables Vol C Tables 4.2.6.8 and 6.1.1.4'

loop_
_geom_angle_atom_site_label_1
_geom_angle_atom_site_label_2
_geom_angle_atom_site_label_3
_geom_angle_site_symmetry_1
_geom_angle_site_symmetry_3
_geom_angle
_geom_angle_publ_flag
C15 N1 C19 . . 122.6(4) ?
C15 N1 H1 . . 118.7 ?
C19 N1 H1 . . 118.7 ?
C24 N2 C20 . . 115.8(4) ?
C14 O3 H3 . . 109.5 ?
O2 C1 O1 . . 125.2(4) ?
O2 C1 C2 . . 118.2(4) ?
O1 C1 C2 . . 116.5(4) ?
C3 C2 C7 . . 118.4(4) ?
C3 C2 C1 . . 119.5(4) ?
C7 C2 C1 . . 122.1(4) ?
C4 C3 C2 . . 121.7(4) ?
C4 C3 H3A . . 119.2 ?
C2 C3 H3A . . 119.2 ?
C3 C4 C5 . . 120.4(4) ?
C3 C4 H4 . . 119.8 ?
C5 C4 H4 . . 119.8 ?
C6 C5 C4 . . 118.8(4) ?
C6 C5 H5 . . 120.6 ?
C4 C5 H5 . . 120.6 ?
C5 C6 C7 . . 121.7(4) ?
C5 C6 H6 . . 119.2 ?
C7 C6 H6 . . 119.2 ?
C6 C7 C2 . . 119.0(4) ?
C6 C7 C8 . . 117.6(3) ?
C2 C7 C8 . . 123.4(4) ?
C13 C8 C9 . . 119.2(4) ?
C13 C8 C7 . . 120.8(4) ?
C9 C8 C7 . . 119.6(4) ?
C10 C9 C8 . . 119.9(5) ?
C10 C9 H9 . . 120.1 ?
C8 C9 H9 . . 120.1 ?
C9 C10 C11 . . 121.3(4) ?
C9 C10 H10 . . 119.4 ?
C11 C10 H10 . . 119.4 ?
C12 C11 C10 . . 119.2(4) ?
C12 C11 H11 . . 120.4 ?
C10 C11 H11 . . 120.4 ?
C11 C12 C13 . . 120.3(5) ?
C11 C12 H12 . . 119.8 ?
C13 C12 H12 . . 119.8 ?
C8 C13 C12 . . 120.0(4) ?
C8 C13 C14 . . 122.6(4) ?
C12 C13 C14 . . 117.4(4) ?
O4 C14 O3 . . 119.9(4) ?
O4 C14 C13 . . 123.0(4) ?
O3 C14 C13 . . 117.1(4) ?
N1 C15 C16 . . 119.9(5) ?
N1 C15 H15 . . 120.1 ?
C16 C15 H15 . . 120.1 ?
C17 C16 C15 . . 119.3(4) ?
C17 C16 H16 . . 120.4 ?
C15 C16 H16 . . 120.4 ?
C16 C17 C18 . . 121.1(4) ?
C16 C17 H17 . . 119.4 ?
C18 C17 H17 . . 119.4 ?
C17 C18 C19 . . 116.9(5) ?
C17 C18 C25 . . 124.2(5) ?
C19 C18 C25 . . 118.9(4) ?
N1 C19 C18 . . 120.2(4) ?
N1 C19 C20 . . 120.3(4) ?
C18 C19 C20 . . 119.4(4) ?
N2 C20 C21 . . 124.1(4) ?
N2 C20 C19 . . 116.7(4) ?
C21 C20 C19 . . 119.2(4) ?
C20 C21 C22 . . 117.4(5) ?
C20 C21 C26 . . 119.6(5) ?
C22 C21 C26 . . 123.0(5) ?
C23 C22 C21 . . 118.1(5) ?
C23 C22 H22 . . 121.0 ?
C21 C22 H22 . . 121.0 ?
C22 C23 C24 . . 120.3(5) ?
C22 C23 H23 . . 119.9 ?
C24 C23 H23 . . 119.9 ?
N2 C24 C23 . . 124.4(5) ?
N2 C24 H24 . . 117.8 ?
C23 C24 H24 . . 117.8 ?
C26 C25 C18 . . 122.0(5) ?
C26 C25 H25 . . 119.0 ?
C18 C25 H25 . . 119.0 ?
C25 C26 C21 . . 120.8(5) ?
C25 C26 H26 . . 119.6 ?
C21 C26 H26 . . 119.6 ?

loop_
_geom_bond_atom_site_label_1
_geom_bond_atom_site_label_2
_geom_bond_site_symmetry_2
_geom_bond_distance
_geom_bond_publ_flag
N1 C15 . 1.324(5) ?
N1 C19 . 1.332(5) ?
N1 H1 . 0.8600 ?
N2 C24 . 1.324(6) ?
N2 C20 . 1.354(5) ?
O1 C1 . 1.274(5) y
O2 C1 . 1.221(5) y
O3 C14 . 1.315(5) y
O3 H3 . 0.8200 ?
O4 C14 . 1.197(5) y
C1 C2 . 1.501(6) ?
C2 C3 . 1.384(6) ?
C2 C7 . 1.399(5) ?
C3 C4 . 1.348(6) ?
C3 H3A . 0.9300 ?
C4 C5 . 1.391(6) ?
C4 H4 . 0.9300 ?
C5 C6 . 1.361(6) ?
C5 H5 . 0.9300 ?
C6 C7 . 1.383(6) ?
C6 H6 . 0.9300 ?
C7 C8 . 1.497(6) ?
C8 C13 . 1.379(6) ?
C8 C9 . 1.384(6) ?
C9 C10 . 1.364(6) ?
C9 H9 . 0.9300 ?
C10 C11 . 1.376(7) ?
C10 H10 . 0.9300 ?
C11 C12 . 1.363(6) ?
C11 H11 . 0.9300 ?
C12 C13 . 1.392(6) ?
C12 H12 . 0.9300 ?
C13 C14 . 1.465(6) ?
C15 C16 . 1.380(6) ?
C15 H15 . 0.9300 ?
C16 C17 . 1.356(7) ?
C16 H16 . 0.9300 ?
C17 C18 . 1.395(6) ?
C17 H17 . 0.9300 ?
C18 C19 . 1.401(6) ?
C18 C25 . 1.412(7) ?
C19 C20 . 1.437(6) ?
C20 C21 . 1.390(7) ?
C21 C22 . 1.406(7) ?
C21 C26 . 1.424(7) ?
C22 C23 . 1.359(7) ?
C22 H22 . 0.9300 ?
C23 C24 . 1.363(7) ?
C23 H23 . 0.9300 ?
C24 H24 . 0.9300 ?
C25 C26 . 1.328(7) ?
C25 H25 . 0.9300 ?
C26 H26 . 0.9300 ?

loop_
_geom_hbond_atom_site_label_D
_geom_hbond_atom_site_label_H
_geom_hbond_atom_site_label_A
_geom_hbond_site_symmetry_A
_geom_hbond_distance_DH
_geom_hbond_distance_HA
_geom_hbond_distance_DA
_geom_hbond_angle_DHA
N1 H1 O1 2_655 0.86 1.82 2.643(4) 160.8
O3 H3 O1 . 0.82 1.75 2.559(4) 171.8

loop_
_geom_torsion_atom_site_label_1
_geom_torsion_atom_site_label_2
_geom_torsion_atom_site_label_3
_geom_torsion_atom_site_label_4
_geom_torsion_site_symmetry_1
_geom_torsion_site_symmetry_2
_geom_torsion_site_symmetry_3
_geom_torsion_site_symmetry_4
_geom_torsion
_geom_torsion_publ_flag
O2 C1 C2 C3 . . . . 47.2(6) ?
O1 C1 C2 C3 . . . . -130.0(4) ?
O2 C1 C2 C7 . . . . -134.7(5) ?
O1 C1 C2 C7 . . . . 48.1(6) ?
C7 C2 C3 C4 . . . . -0.8(7) ?
C1 C2 C3 C4 . . . . 177.4(4) ?
C2 C3 C4 C5 . . . . 1.3(7) ?
C3 C4 C5 C6 . . . . 0.1(7) ?
C4 C5 C6 C7 . . . . -2.2(7) ?
C5 C6 C7 C2 . . . . 2.7(7) ?
C5 C6 C7 C8 . . . . 179.9(4) ?
C3 C2 C7 C6 . . . . -1.2(6) ?
C1 C2 C7 C6 . . . . -179.4(4) ?
C3 C2 C7 C8 . . . . -178.2(4) ?
C1 C2 C7 C8 . . . . 3.7(6) ?
C6 C7 C8 C13 . . . . 84.8(5) ?
C2 C7 C8 C13 . . . . -98.2(5) ?
C6 C7 C8 C9 . . . . -88.3(5) ?
C2 C7 C8 C9 . . . . 88.7(5) ?
C13 C8 C9 C10 . . . . 1.1(6) ?
C7 C8 C9 C10 . . . . 174.3(4) ?
C8 C9 C10 C11 . . . . -3.2(7) ?
C9 C10 C11 C12 . . . . 2.8(7) ?
C10 C11 C12 C13 . . . . -0.1(7) ?
C9 C8 C13 C12 . . . . 1.5(6) ?
C7 C8 C13 C12 . . . . -171.6(4) ?
C9 C8 C13 C14 . . . . -177.7(4) ?
C7 C8 C13 C14 . . . . 9.2(6) ?
C11 C12 C13 C8 . . . . -2.0(6) ?
C11 C12 C13 C14 . . . . 177.2(4) ?
C8 C13 C14 O4 . . . . -124.9(5) ?
C12 C13 C14 O4 . . . . 55.9(6) ?
C8 C13 C14 O3 . . . . 55.4(6) ?
C12 C13 C14 O3 . . . . -123.8(4) ?
C19 N1 C15 C16 . . . . -0.1(6) ?
N1 C15 C16 C17 . . . . -1.3(7) ?
C15 C16 C17 C18 . . . . 0.8(7) ?
C16 C17 C18 C19 . . . . 0.9(6) ?
C16 C17 C18 C25 . . . . -179.0(4) ?
C15 N1 C19 C18 . . . . 1.9(6) ?
C15 N1 C19 C20 . . . . 178.3(4) ?
C17 C18 C19 N1 . . . . -2.2(6) ?
C25 C18 C19 N1 . . . . 177.7(4) ?
C17 C18 C19 C20 . . . . -178.7(4) ?
C25 C18 C19 C20 . . . . 1.2(6) ?
C24 N2 C20 C21 . . . . 1.4(6) ?
C24 N2 C20 C19 . . . . -177.9(4) ?
N1 C19 C20 N2 . . . . 1.9(6) ?
C18 C19 C20 N2 . . . . 178.4(4) ?
N1 C19 C20 C21 . . . . -177.4(4) ?
C18 C19 C20 C21 . . . . -0.9(6) ?
N2 C20 C21 C22 . . . . -1.2(7) ?
C19 C20 C21 C22 . . . . 178.1(4) ?
N2 C20 C21 C26 . . . . -178.5(4) ?
C19 C20 C21 C26 . . . . 0.8(6) ?
C20 C21 C22 C23 . . . . 0.0(7) ?
C26 C21 C22 C23 . . . . 177.2(5) ?
C21 C22 C23 C24 . . . . 0.9(8) ?
C20 N2 C24 C23 . . . . -0.4(7) ?
C22 C23 C24 N2 . . . . -0.7(8) ?
C17 C18 C25 C26 . . . . 178.5(4) ?
C19 C18 C25 C26 . . . . -1.4(7) ?
C18 C25 C26 C21 . . . . 1.3(7) ?
C20 C21 C26 C25 . . . . -1.0(7) ?
C22 C21 C26 C25 . . . . -178.2(5) ?

loop_
_cod_related_entry_id
_cod_related_entry_database
_cod_related_entry_code
1 ChemSpider 30655881
